data_4125170
loop_
_publ_author_name
'Tao, Ye'
'Xu, Lijia'
'Zhang, Zhen'
'Chen, Runfeng'
'Li, Huanhuan'
'Xu, Hui'
'Zheng, Chao'
'Huang, Wei'

_publ_section_title
;
 Achieving Optimal Self-Adaptivity for Dynamic Tuning of Organic
 Semiconductors through Resonance Engineering.
;
_journal_issue 30
_journal_name_full 'Journal of the American Chemical Society'
_journal_page_first 9655
_journal_page_last 9662
_journal_paper_doi 10.1021/jacs.6b05042
_journal_volume 138
_journal_year 2016
_chemical_formula_sum 'C24 H18 N P S'
_chemical_formula_weight 383.42
_chemical_name_systematic
; 
 ? 
;
_space_group_IT_number 2
_symmetry_cell_setting triclinic
_symmetry_space_group_name_Hall '-P 1'
_symmetry_space_group_name_H-M 'P -1'
_atom_sites_solution_hydrogens geom
_atom_sites_solution_primary direct
_atom_sites_solution_secondary difmap
_audit_creation_method SHELXL-97
_cell_angle_alpha 95.858(6)
_cell_angle_beta 101.602(6)
_cell_angle_gamma 109.696(6)
_cell_formula_units_Z 2
_cell_length_a 9.7310(6)
_cell_length_b 9.7850(7)
_cell_length_c 11.1276(9)
_cell_measurement_reflns_used 2510
_cell_measurement_temperature 293(2)
_cell_measurement_theta_max 28.9524
_cell_measurement_theta_min 3.0824
_cell_volume 960.46(13)
_computing_structure_refinement 'SHELXL-97 (Sheldrick, 1997)'
_computing_structure_solution 'SHELXS-97 (Sheldrick, 1990)'
_diffrn_ambient_temperature 293(2)
_diffrn_measured_fraction_theta_full 0.998
_diffrn_measured_fraction_theta_max 0.998
_diffrn_measurement_device_type 'Xcalibur, Eos'
_diffrn_radiation_monochromator graphite
_diffrn_radiation_source 'fine-focus sealed tube'
_diffrn_radiation_type MoK\a
_diffrn_radiation_wavelength 0.71073
_diffrn_reflns_av_R_equivalents 0.0165
_diffrn_reflns_av_sigmaI/netI 0.0317
_diffrn_reflns_limit_h_max 11
_diffrn_reflns_limit_h_min -11
_diffrn_reflns_limit_k_max 11
_diffrn_reflns_limit_k_min -11
_diffrn_reflns_limit_l_max 10
_diffrn_reflns_limit_l_min -13
_diffrn_reflns_number 6270
_diffrn_reflns_theta_full 24.99
_diffrn_reflns_theta_max 24.99
_diffrn_reflns_theta_min 3.09
_exptl_absorpt_coefficient_mu 0.260
_exptl_absorpt_correction_T_max 0.9695
_exptl_absorpt_correction_T_min 0.9645
_exptl_absorpt_correction_type multi-scan
_exptl_crystal_colour colorless
_exptl_crystal_density_diffrn 1.326
_exptl_crystal_density_method 'not measured'
_exptl_crystal_description block
_exptl_crystal_F_000 400
_exptl_crystal_size_max 0.14
_exptl_crystal_size_mid 0.13
_exptl_crystal_size_min 0.12
_refine_diff_density_max 0.204
_refine_diff_density_min -0.326
_refine_diff_density_rms 0.065
_refine_ls_extinction_method none
_refine_ls_goodness_of_fit_ref 1.057
_refine_ls_hydrogen_treatment mixed
_refine_ls_matrix_type full
_refine_ls_number_parameters 244
_refine_ls_number_reflns 3381
_refine_ls_number_restraints 0
_refine_ls_restrained_S_all 1.057
_refine_ls_R_factor_all 0.0461
_refine_ls_R_factor_gt 0.0377
_refine_ls_shift/su_max 0.000
_refine_ls_shift/su_mean 0.000
_refine_ls_structure_factor_coef Fsqd
_refine_ls_weighting_details 'calc w=1/[\s^2^(Fo^2^)+(0.0482P)^2^+0.2458P] where P=(Fo^2^+2Fc^2^)/3'
_refine_ls_weighting_scheme calc
_refine_ls_wR_factor_gt 0.0924
_refine_ls_wR_factor_ref 0.1004
_reflns_number_gt 2876
_reflns_number_total 3381
_reflns_threshold_expression >2sigma(I)
_cod_data_source_file ja6b05042_si_003.cif
_cod_data_source_block 1
_cod_depositor_comments
;
The following automatic conversions were performed:

'_symmetry_cell_setting' value 'Triclinic' changed to 'triclinic'
according to
/usr/data/users/saulius/crontab/automatic-downloads/rss-feeds/ACS/lib/dictionaries/cif_core.dic
dictionary named 'cif_core.dic' version 2.4.2 from 2011-04-26.

Automatic conversion script
Id: cif_fix_values 4268 2015-11-12 08:31:59Z antanas 

 Adding full bibliography for 4125169--4125170.cif.
;
_cod_original_cell_volume 960.46(12)
_cod_original_sg_symbol_H-M P-1
_cod_database_code 4125170

loop_
_symmetry_equiv_pos_as_xyz
'x, y, z'
'-x, -y, -z'

loop_
_atom_site_label
_atom_site_type_symbol
_atom_site_fract_x
_atom_site_fract_y
_atom_site_fract_z
_atom_site_U_iso_or_equiv
_atom_site_adp_type
_atom_site_occupancy
_atom_site_symmetry_multiplicity
_atom_site_calc_flag
_atom_site_refinement_flags
C1 C 0.7658(2) 0.3839(2) 0.66877(16) 0.0325(4) Uani 1 1 d .
C2 C 0.9075(2) 0.4488(2) 0.64749(19) 0.0390(5) Uani 1 1 d .
H2 H 0.9539 0.5509 0.6586 0.047 Uiso 1 1 calc R
C3 C 0.9771(2) 0.3556(3) 0.6091(2) 0.0454(5) Uani 1 1 d .
H3 H 1.0722 0.3964 0.5947 0.054 Uiso 1 1 calc R
C4 C 0.9088(3) 0.2037(3) 0.5917(2) 0.0494(6) Uani 1 1 d .
H4 H 0.9582 0.1444 0.5653 0.059 Uiso 1 1 calc R
C5 C 0.7685(3) 0.1391(2) 0.6131(2) 0.0458(5) Uani 1 1 d .
H5 H 0.7228 0.0370 0.6014 0.055 Uiso 1 1 calc R
C6 C 0.6965(2) 0.2309(2) 0.65262(17) 0.0348(4) Uani 1 1 d .
C7 C 0.5537(2) 0.1999(2) 0.68407(17) 0.0359(4) Uani 1 1 d .
C8 C 0.4407(3) 0.0684(2) 0.6843(2) 0.0517(6) Uani 1 1 d .
H8 H 0.4506 -0.0213 0.6616 0.062 Uiso 1 1 calc R
C9 C 0.3139(3) 0.0716(3) 0.7182(2) 0.0566(6) Uani 1 1 d .
H9 H 0.2368 -0.0164 0.7175 0.068 Uiso 1 1 calc R
C10 C 0.2998(2) 0.2053(3) 0.7535(2) 0.0472(5) Uani 1 1 d .
H10 H 0.2133 0.2054 0.7769 0.057 Uiso 1 1 calc R
C11 C 0.4110(2) 0.3382(2) 0.75474(19) 0.0393(5) Uani 1 1 d .
H11 H 0.4002 0.4271 0.7789 0.047 Uiso 1 1 calc R
C12 C 0.5394(2) 0.3363(2) 0.71899(16) 0.0317(4) Uani 1 1 d .
C13 C 0.5615(2) 0.6737(2) 0.76632(17) 0.0323(4) Uani 1 1 d .
C14 C 0.4394(2) 0.6687(2) 0.67302(19) 0.0387(5) Uani 1 1 d .
H14 H 0.4413 0.6534 0.5896 0.046 Uiso 1 1 calc R
C15 C 0.3159(2) 0.6867(2) 0.7051(2) 0.0487(6) Uani 1 1 d .
H15 H 0.2338 0.6820 0.6429 0.058 Uiso 1 1 calc R
C16 C 0.3136(3) 0.7116(3) 0.8283(2) 0.0568(6) Uani 1 1 d .
H16 H 0.2292 0.7218 0.8491 0.068 Uiso 1 1 calc R
C17 C 0.4357(3) 0.7216(3) 0.9212(2) 0.0587(7) Uani 1 1 d .
H17 H 0.4346 0.7407 1.0045 0.070 Uiso 1 1 calc R
C18 C 0.5600(2) 0.7032(3) 0.89070(19) 0.0449(5) Uani 1 1 d .
H18 H 0.6427 0.7106 0.9535 0.054 Uiso 1 1 calc R
C19 C 0.8778(2) 0.7159(2) 0.84935(17) 0.0321(4) Uani 1 1 d .
C20 C 0.9852(2) 0.8512(2) 0.85132(19) 0.0398(5) Uani 1 1 d .
H20 H 0.9741 0.8993 0.7842 0.048 Uiso 1 1 calc R
C21 C 1.1092(2) 0.9162(3) 0.9518(2) 0.0514(6) Uani 1 1 d .
H21 H 1.1812 1.0074 0.9518 0.062 Uiso 1 1 calc R
C22 C 1.1264(3) 0.8469(3) 1.0511(2) 0.0559(6) Uani 1 1 d .
H22 H 1.2099 0.8911 1.1188 0.067 Uiso 1 1 calc R
C23 C 1.0210(3) 0.7121(3) 1.0511(2) 0.0579(7) Uani 1 1 d .
H23 H 1.0329 0.6655 1.1192 0.069 Uiso 1 1 calc R
C24 C 0.8962(3) 0.6447(3) 0.95008(19) 0.0463(5) Uani 1 1 d .
H24 H 0.8256 0.5527 0.9498 0.056 Uiso 1 1 calc R
N1 N 0.67039(17) 0.45182(17) 0.70931(15) 0.0325(4) Uani 1 1 d .
P1 P 0.71371(5) 0.63754(5) 0.71816(4) 0.02950(15) Uani 1 1 d .
S1 S 0.74556(6) 0.70723(6) 0.56590(5) 0.04401(17) Uani 1 1 d .

loop_
_atom_site_aniso_label
_atom_site_aniso_U_11
_atom_site_aniso_U_22
_atom_site_aniso_U_33
_atom_site_aniso_U_23
_atom_site_aniso_U_13
_atom_site_aniso_U_12
C1 0.0358(10) 0.0344(11) 0.0293(10) 0.0048(8) 0.0075(8) 0.0163(9)
C2 0.0378(11) 0.0373(11) 0.0437(11) 0.0059(9) 0.0129(9) 0.0149(10)
C3 0.0421(12) 0.0553(14) 0.0461(12) 0.0080(10) 0.0160(10) 0.0247(11)
C4 0.0563(14) 0.0549(15) 0.0478(13) 0.0030(10) 0.0155(11) 0.0345(13)
C5 0.0577(14) 0.0360(12) 0.0451(12) 0.0011(9) 0.0096(11) 0.0229(11)
C6 0.0403(11) 0.0343(11) 0.0286(10) 0.0033(8) 0.0047(8) 0.0151(9)
C7 0.0397(11) 0.0316(11) 0.0318(10) 0.0047(8) 0.0048(9) 0.0101(9)
C8 0.0568(14) 0.0324(12) 0.0608(14) 0.0063(10) 0.0186(12) 0.0085(11)
C9 0.0497(14) 0.0410(14) 0.0669(16) 0.0123(11) 0.0186(12) -0.0018(11)
C10 0.0378(11) 0.0551(15) 0.0470(13) 0.0177(10) 0.0139(10) 0.0106(11)
C11 0.0400(11) 0.0397(12) 0.0406(11) 0.0118(9) 0.0127(9) 0.0148(10)
C12 0.0326(10) 0.0327(10) 0.0282(9) 0.0085(8) 0.0054(8) 0.0104(9)
C13 0.0328(10) 0.0296(10) 0.0341(10) 0.0037(8) 0.0062(8) 0.0130(9)
C14 0.0394(11) 0.0357(11) 0.0406(11) 0.0077(9) 0.0056(9) 0.0158(10)
C15 0.0372(12) 0.0458(13) 0.0639(15) 0.0124(11) 0.0055(11) 0.0198(11)
C16 0.0472(13) 0.0618(16) 0.0703(17) 0.0037(12) 0.0203(12) 0.0304(13)
C17 0.0556(14) 0.0754(18) 0.0488(14) -0.0038(12) 0.0187(12) 0.0300(14)
C18 0.0411(12) 0.0577(14) 0.0350(11) -0.0019(9) 0.0065(9) 0.0220(11)
C19 0.0321(10) 0.0359(11) 0.0313(10) 0.0049(8) 0.0089(8) 0.0162(9)
C20 0.0395(11) 0.0384(12) 0.0409(11) 0.0035(9) 0.0124(9) 0.0134(10)
C21 0.0387(12) 0.0494(14) 0.0542(14) -0.0060(11) 0.0087(11) 0.0076(11)
C22 0.0405(13) 0.0710(17) 0.0454(13) -0.0093(12) -0.0021(10) 0.0201(13)
C23 0.0619(16) 0.0774(19) 0.0382(13) 0.0124(12) 0.0017(11) 0.0363(15)
C24 0.0484(13) 0.0482(13) 0.0408(12) 0.0120(10) 0.0049(10) 0.0183(11)
N1 0.0311(8) 0.0284(9) 0.0397(9) 0.0062(7) 0.0123(7) 0.0111(7)
P1 0.0327(3) 0.0303(3) 0.0273(3) 0.00584(19) 0.0079(2) 0.0134(2)
S1 0.0572(4) 0.0503(3) 0.0328(3) 0.0162(2) 0.0168(2) 0.0244(3)

loop_
_atom_type_symbol
_atom_type_description
_atom_type_scat_dispersion_real
_atom_type_scat_dispersion_imag
_atom_type_scat_source
C C 0.0033 0.0016 'International Tables Vol C Tables 4.2.6.8 and 6.1.1.4'
H H 0.0000 0.0000 'International Tables Vol C Tables 4.2.6.8 and 6.1.1.4'
S S 0.1246 0.1234 'International Tables Vol C Tables 4.2.6.8 and 6.1.1.4'
N N 0.0061 0.0033 'International Tables Vol C Tables 4.2.6.8 and 6.1.1.4'
P P 0.1023 0.0942 'International Tables Vol C Tables 4.2.6.8 and 6.1.1.4'

loop_
_geom_angle_atom_site_label_1
_geom_angle_atom_site_label_2
_geom_angle_atom_site_label_3
_geom_angle
C2 C1 C6 121.23(17)
C2 C1 N1 129.38(18)
C6 C1 N1 109.39(16)
C3 C2 C1 117.5(2)
C3 C2 H2 121.2
C1 C2 H2 121.2
C4 C3 C2 121.7(2)
C4 C3 H3 119.2
C2 C3 H3 119.2
C5 C4 C3 120.9(2)
C5 C4 H4 119.6
C3 C4 H4 119.6
C4 C5 C6 118.4(2)
C4 C5 H5 120.8
C6 C5 H5 120.8
C1 C6 C5 120.24(19)
C1 C6 C7 107.47(16)
C5 C6 C7 132.3(2)
C8 C7 C12 120.57(19)
C8 C7 C6 131.78(19)
C12 C7 C6 107.65(17)
C9 C8 C7 119.3(2)
C9 C8 H8 120.4
C7 C8 H8 120.4
C8 C9 C10 120.4(2)
C8 C9 H9 119.8
C10 C9 H9 119.8
C11 C10 C9 121.6(2)
C11 C10 H10 119.2
C9 C10 H10 119.2
C10 C11 C12 118.53(19)
C10 C11 H11 120.7
C12 C11 H11 120.7
C11 C12 C7 119.61(18)
C11 C12 N1 131.91(17)
C7 C12 N1 108.49(16)
C18 C13 C14 119.46(18)
C18 C13 P1 122.95(14)
C14 C13 P1 117.58(14)
C15 C14 C13 119.72(19)
C15 C14 H14 120.1
C13 C14 H14 120.1
C16 C15 C14 120.4(2)
C16 C15 H15 119.8
C14 C15 H15 119.8
C15 C16 C17 120.3(2)
C15 C16 H16 119.8
C17 C16 H16 119.8
C16 C17 C18 120.1(2)
C16 C17 H17 120.0
C18 C17 H17 120.0
C17 C18 C13 120.03(19)
C17 C18 H18 120.0
C13 C18 H18 120.0
C20 C19 C24 119.05(18)
C20 C19 P1 119.30(14)
C24 C19 P1 121.62(16)
C19 C20 C21 120.8(2)
C19 C20 H20 119.6
C21 C20 H20 119.6
C22 C21 C20 120.1(2)
C22 C21 H21 119.9
C20 C21 H21 119.9
C21 C22 C23 120.1(2)
C21 C22 H22 119.9
C23 C22 H22 119.9
C22 C23 C24 120.4(2)
C22 C23 H23 119.8
C24 C23 H23 119.8
C23 C24 C19 119.6(2)
C23 C24 H24 120.2
C19 C24 H24 120.2
C12 N1 C1 107.00(15)
C12 N1 P1 132.18(12)
C1 N1 P1 120.22(13)
N1 P1 C13 105.24(8)
N1 P1 C19 102.88(8)
C13 P1 C19 106.97(8)
N1 P1 S1 114.34(6)
C13 P1 S1 112.59(6)
C19 P1 S1 113.92(7)

loop_
_geom_bond_atom_site_label_1
_geom_bond_atom_site_label_2
_geom_bond_distance
C1 C2 1.390(3)
C1 C6 1.394(3)
C1 N1 1.425(2)
C2 C3 1.388(3)
C2 H2 0.9300
C3 C4 1.383(3)
C3 H3 0.9300
C4 C5 1.378(3)
C4 H4 0.9300
C5 C6 1.400(3)
C5 H5 0.9300
C6 C7 1.442(3)
C7 C8 1.383(3)
C7 C12 1.412(3)
C8 C9 1.370(3)
C8 H8 0.9300
C9 C10 1.386(3)
C9 H9 0.9300
C10 C11 1.380(3)
C10 H10 0.9300
C11 C12 1.391(3)
C11 H11 0.9300
C12 N1 1.422(2)
C13 C18 1.389(3)
C13 C14 1.395(3)
C13 P1 1.7998(19)
C14 C15 1.381(3)
C14 H14 0.9300
C15 C16 1.374(3)
C15 H15 0.9300
C16 C17 1.378(3)
C16 H16 0.9300
C17 C18 1.382(3)
C17 H17 0.9300
C18 H18 0.9300
C19 C20 1.378(3)
C19 C24 1.392(3)
C19 P1 1.8102(19)
C20 C21 1.380(3)
C20 H20 0.9300
C21 C22 1.365(3)
C21 H21 0.9300
C22 C23 1.372(3)
C22 H22 0.9300
C23 C24 1.390(3)
C23 H23 0.9300
C24 H24 0.9300
N1 P1 1.7089(16)
P1 S1 1.9330(7)
